data_7008930
loop_
_publ_author_name
'Hughes, Russell P.'
'Smith, Jeremy M.'
'Liable-Sands, Louise M.'
'Concolino, Thomas E.'
'Lam, Kin-Chung'
'Incarvito, Christopher'
'Rheingold, Arnold L.'

_publ_section_title
;
 Syntheses and crystallographic studies of [Ir(\h5-C5Me5)(L)(RF)I]
 (L&#x2005;=&#x2005;CO, PMe3; RF&#x2005;=&#x2005;CF2CF3, CF2CF2CF3,
 CF2C6F5, CF(CF3)2) complexes. Cone and solid angle steric parameters
 for perfluoroalkyl ligands
;
_journal_issue 6
_journal_name_full 'Journal of the Chemical Society, Dalton Transactions'
_journal_page_first 873
_journal_paper_doi 10.1039/a907057e
_journal_year 2000
_chemical_formula_sum 'C16 H24 F7 I Ir P'
_chemical_formula_weight 699.42
_chemical_name_systematic
;

 ?

;
_space_group_IT_number 86
_symmetry_cell_setting tetragonal
_symmetry_space_group_name_Hall '-P 4bc'
_symmetry_space_group_name_H-M 'P 42/n :2'
_atom_sites_solution_hydrogens geom
_atom_sites_solution_primary direct
_atom_sites_solution_secondary difmap
_audit_creation_method SHELXL-97
_cell_angle_alpha 90.00
_cell_angle_beta 90.00
_cell_angle_gamma 90.00
_cell_formula_units_Z 8
_cell_length_a 23.0016(3)
_cell_length_b 23.0016(3)
_cell_length_c 8.1951(2)
_cell_measurement_reflns_used 6407
_cell_measurement_temperature 298(2)
_cell_measurement_theta_max 25.0
_cell_measurement_theta_min 2.0
_cell_volume 4335.81(13)
_computing_cell_refinement 'Bruker SMART'
_computing_data_collection 'Bruker SMART'
_computing_data_reduction 'Bruker SHELXTL'
_computing_molecular_graphics 'Bruker SHELXTL'
_computing_publication_material 'Bruker SHELXTL'
_computing_structure_refinement 'SHELXL-97 (Sheldrick, 1997)'
_computing_structure_solution 'SHELXS-97 (Sheldrick, 1990)'
_diffrn_ambient_temperature 298(2)
_diffrn_measured_fraction_theta_full 0.975
_diffrn_measured_fraction_theta_max 0.975
_diffrn_measurement_device_type 'CCD area detector'
_diffrn_measurement_method 'phi and omega scans'
_diffrn_radiation_monochromator graphite
_diffrn_radiation_source 'fine-focus sealed tube'
_diffrn_radiation_type MoK\a
_diffrn_radiation_wavelength 0.71073
_diffrn_reflns_av_R_equivalents 0.0319
_diffrn_reflns_av_sigmaI/netI 0.0241
_diffrn_reflns_limit_h_max 20
_diffrn_reflns_limit_h_min -19
_diffrn_reflns_limit_k_max 27
_diffrn_reflns_limit_k_min 0
_diffrn_reflns_limit_l_max 10
_diffrn_reflns_limit_l_min 0
_diffrn_reflns_number 18533
_diffrn_reflns_theta_full 26.00
_diffrn_reflns_theta_max 26.00
_diffrn_reflns_theta_min 1.77
_exptl_absorpt_coefficient_mu 7.712
_exptl_absorpt_correction_T_max 1.000
_exptl_absorpt_correction_T_min 0.782
_exptl_absorpt_correction_type empirical
_exptl_absorpt_process_details DIFABS
_exptl_crystal_colour Orange
_exptl_crystal_density_diffrn 2.143
_exptl_crystal_density_method 'not measured'
_exptl_crystal_description Block
_exptl_crystal_F_000 2624
_exptl_crystal_size_max 0.40
_exptl_crystal_size_mid 0.35
_exptl_crystal_size_min 0.25
_refine_diff_density_max 1.250
_refine_diff_density_min -1.574
_refine_diff_density_rms 0.126
_refine_ls_extinction_method none
_refine_ls_goodness_of_fit_ref 1.288
_refine_ls_hydrogen_treatment mixed
_refine_ls_matrix_type full
_refine_ls_number_parameters 235
_refine_ls_number_reflns 4151
_refine_ls_number_restraints 0
_refine_ls_restrained_S_all 1.288
_refine_ls_R_factor_all 0.0458
_refine_ls_R_factor_gt 0.0378
_refine_ls_shift/su_max 0.621
_refine_ls_shift/su_mean 0.100
_refine_ls_structure_factor_coef Fsqd
_refine_ls_weighting_details 'calc w=1/[\s^2^(Fo^2^)+(0.1000P)^2^+0.0000P] where P=(Fo^2^+2Fc^2^)/3'
_refine_ls_weighting_scheme calc
_refine_ls_wR_factor_gt 0.1445
_refine_ls_wR_factor_ref 0.1571
_reflns_number_gt 3659
_reflns_number_total 4151
_reflns_threshold_expression >2sigma(I)
_cod_data_source_file a907057e.txt
_cod_data_source_block rph100
_cod_depositor_comments
;
The following automatic conversions were performed:
'_symmetry_cell_setting' value 'Tetragonal' changed to 'tetragonal'
according to '/home/saulius/struct/CIF-dictionaries/cif_core.dic'
dictionary named 'cif_core.dic' version 2.4.1 from
2010-06-29.

'_exptl_absorpt_correction_type' value 'Empirical' changed to
'empirical' according to
'/home/saulius/struct/CIF-dictionaries/cif_core.dic' dictionary named
'cif_core.dic' version 2.4.1 from 2010-06-29.

Automatic conversion script
Id: cif_fix_enum 1527 2010-12-29 10:47:43Z saulius 
;
_cod_original_cell_volume 4335.8(2)
_cod_original_sg_symbol_H-M P4(2)/n
_cod_database_code 7008930

loop_
_symmetry_equiv_pos_as_xyz
'x, y, z'
'-x+1/2, -y+1/2, z'
'-y, x+1/2, z+1/2'
'y+1/2, -x, z+1/2'
'-x, -y, -z'
'x-1/2, y-1/2, -z'
'y, -x-1/2, -z-1/2'
'-y-1/2, x, -z-1/2'

loop_
_atom_site_label
_atom_site_type_symbol
_atom_site_fract_x
_atom_site_fract_y
_atom_site_fract_z
_atom_site_U_iso_or_equiv
_atom_site_adp_type
_atom_site_occupancy
_atom_site_symmetry_multiplicity
_atom_site_calc_flag
_atom_site_refinement_flags
_atom_site_disorder_assembly
_atom_site_disorder_group
Ir1 Ir 0.809624(12) 0.520601(13) 0.06188(3) 0.03200(17) Uani 1 1 d . . .
I1 I 0.89420(3) 0.56633(3) -0.13148(9) 0.0661(2) Uani 1 1 d . . .
P1 P 0.88000(10) 0.46997(11) 0.2033(3) 0.0528(6) Uani 1 1 d . . .
F1 F 0.7673(3) 0.4764(2) -0.2432(6) 0.0610(14) Uani 1 1 d . . .
F2 F 0.8503(2) 0.4347(3) -0.1884(7) 0.0640(15) Uani 1 1 d . . .
F3 F 0.7136(3) 0.4089(3) -0.0161(10) 0.0835(19) Uani 1 1 d . . .
F4 F 0.7952(4) 0.3720(3) 0.0587(10) 0.101(3) Uani 1 1 d . . .
F5 F 0.8140(5) 0.3272(5) -0.2298(19) 0.183(6) Uani 1 1 d . . .
F6 F 0.7303(4) 0.3065(3) -0.1442(13) 0.126(3) Uani 1 1 d . . .
F7 F 0.7401(7) 0.3696(5) -0.3305(13) 0.173(6) Uani 1 1 d . . .
C1 C 0.7318(3) 0.5283(4) 0.2190(9) 0.0420(18) Uani 1 1 d . . .
C2 C 0.7149(3) 0.5487(4) 0.0590(9) 0.0408(18) Uani 1 1 d . . .
C3 C 0.7493(4) 0.5967(4) 0.0204(9) 0.0411(17) Uani 1 1 d . . .
C4 C 0.7870(4) 0.6112(4) 0.1596(10) 0.0476(19) Uani 1 1 d . . .
C5 C 0.7744(4) 0.5698(4) 0.2814(9) 0.049(2) Uani 1 1 d . . .
C6 C 0.6994(5) 0.4839(5) 0.3203(15) 0.078(4) Uani 1 1 d . . .
H6A H 0.6674 0.5024 0.3748 0.117 Uiso 1 1 calc R . .
H6B H 0.7253 0.4675 0.3998 0.117 Uiso 1 1 calc R . .
H6C H 0.6850 0.4537 0.2504 0.117 Uiso 1 1 calc R . .
C7 C 0.6635(4) 0.5258(5) -0.0342(14) 0.067(3) Uani 1 1 d . . .
H7A H 0.6295 0.5481 -0.0067 0.100 Uiso 1 1 calc R . .
H7B H 0.6571 0.4858 -0.0063 0.100 Uiso 1 1 calc R . .
H7C H 0.6708 0.5290 -0.1492 0.100 Uiso 1 1 calc R . .
C8 C 0.7434(5) 0.6342(5) -0.1291(12) 0.070(3) Uani 1 1 d . . .
H8A H 0.7140 0.6631 -0.1109 0.106 Uiso 1 1 calc R . .
H8B H 0.7327 0.6105 -0.2207 0.106 Uiso 1 1 calc R . .
H8C H 0.7799 0.6530 -0.1510 0.106 Uiso 1 1 calc R . .
C9 C 0.8258(5) 0.6613(5) 0.1713(15) 0.075(3) Uani 1 1 d . . .
H9A H 0.8050 0.6938 0.2155 0.113 Uiso 1 1 calc R . .
H9B H 0.8401 0.6710 0.0646 0.113 Uiso 1 1 calc R . .
H9C H 0.8580 0.6519 0.2413 0.113 Uiso 1 1 calc R . .
C10 C 0.7954(6) 0.5718(6) 0.4587(11) 0.083(4) Uani 1 1 d . . .
H10A H 0.7699 0.5960 0.5216 0.124 Uiso 1 1 calc R . .
H10B H 0.8341 0.5873 0.4623 0.124 Uiso 1 1 calc R . .
H10C H 0.7954 0.5332 0.5032 0.124 Uiso 1 1 calc R . .
C11 C 0.7998(4) 0.4541(4) -0.1113(9) 0.0437(18) Uani 1 1 d . . .
C12 C 0.7682(4) 0.3977(4) -0.0656(11) 0.053(2) Uani 1 1 d . . .
C13 C 0.7634(6) 0.3500(6) -0.205(2) 0.092(4) Uani 1 1 d . . .
C14 C 0.8550(6) 0.4267(6) 0.3749(12) 0.077(3) Uani 1 1 d . . .
H14A H 0.8876 0.4076 0.4247 0.115 Uiso 1 1 calc R . .
H14B H 0.8277 0.3981 0.3371 0.115 Uiso 1 1 calc R . .
H14C H 0.8365 0.4515 0.4534 0.115 Uiso 1 1 calc R . .
C15 C 0.9319(5) 0.5199(6) 0.2985(18) 0.093(4) Uani 1 1 d . . .
H15A H 0.9608 0.4981 0.3565 0.140 Uiso 1 1 calc R . .
H15B H 0.9118 0.5450 0.3731 0.140 Uiso 1 1 calc R . .
H15C H 0.9504 0.5429 0.2156 0.140 Uiso 1 1 calc R . .
C16 C 0.9282(6) 0.4203(6) 0.0926(16) 0.085(4) Uani 1 1 d . . .
H16A H 0.9549 0.4027 0.1677 0.128 Uiso 1 1 calc R . .
H16B H 0.9494 0.4416 0.0114 0.128 Uiso 1 1 calc R . .
H16C H 0.9054 0.3906 0.0407 0.128 Uiso 1 1 calc R . .

loop_
_atom_site_aniso_label
_atom_site_aniso_U_11
_atom_site_aniso_U_22
_atom_site_aniso_U_33
_atom_site_aniso_U_23
_atom_site_aniso_U_13
_atom_site_aniso_U_12
Ir1 0.0290(2) 0.0377(2) 0.0293(2) 0.00062(10) 0.00084(9) -0.00054(10)
I1 0.0498(4) 0.0759(5) 0.0725(5) 0.0112(3) 0.0211(3) -0.0132(3)
P1 0.0467(13) 0.0645(15) 0.0472(12) -0.0022(10) -0.0116(10) 0.0188(11)
F1 0.080(4) 0.063(3) 0.040(2) -0.010(2) -0.014(2) 0.004(3)
F2 0.059(3) 0.071(4) 0.062(3) -0.025(3) 0.016(3) 0.006(3)
F3 0.068(4) 0.057(4) 0.126(5) -0.007(4) 0.037(4) -0.011(3)
F4 0.120(7) 0.051(4) 0.132(7) 0.037(4) -0.040(5) -0.017(4)
F5 0.146(9) 0.117(8) 0.287(17) -0.134(10) 0.056(10) -0.003(7)
F6 0.120(7) 0.059(5) 0.199(9) -0.039(5) -0.003(7) -0.019(5)
F7 0.290(16) 0.102(7) 0.127(8) -0.024(6) -0.074(10) -0.074(9)
C1 0.034(4) 0.048(5) 0.044(4) 0.007(3) 0.014(3) 0.012(3)
C2 0.031(4) 0.045(5) 0.047(4) -0.007(3) -0.001(3) 0.012(3)
C3 0.043(4) 0.045(4) 0.036(4) 0.007(3) 0.002(3) 0.006(3)
C4 0.056(5) 0.039(4) 0.048(4) -0.008(3) -0.003(4) 0.004(4)
C5 0.042(5) 0.069(6) 0.037(4) -0.007(4) 0.001(3) 0.005(4)
C6 0.087(8) 0.060(6) 0.087(8) 0.002(5) 0.053(7) -0.004(5)
C7 0.041(5) 0.068(7) 0.091(7) -0.019(5) -0.020(5) 0.009(5)
C8 0.088(8) 0.073(7) 0.050(5) 0.028(5) 0.002(5) 0.015(6)
C9 0.079(8) 0.061(7) 0.086(7) -0.020(6) 0.014(6) -0.025(6)
C10 0.124(11) 0.089(9) 0.035(5) -0.020(5) 0.002(5) 0.026(8)
C11 0.044(5) 0.052(5) 0.034(4) -0.007(3) -0.001(3) 0.007(4)
C12 0.046(5) 0.052(6) 0.062(6) -0.008(4) -0.011(4) 0.007(4)
C13 0.082(9) 0.056(7) 0.137(13) -0.041(8) -0.006(9) 0.007(6)
C14 0.093(8) 0.089(8) 0.048(5) 0.025(5) -0.008(5) 0.021(7)
C15 0.050(6) 0.112(10) 0.118(10) -0.024(8) -0.048(7) 0.002(6)
C16 0.078(8) 0.084(9) 0.094(8) -0.019(7) -0.022(6) 0.037(7)

loop_
_atom_type_symbol
_atom_type_description
_atom_type_scat_dispersion_real
_atom_type_scat_dispersion_imag
_atom_type_scat_source
C C 0.0033 0.0016 'International Tables Vol C Tables 4.2.6.8 and 6.1.1.4'
H H 0.0000 0.0000 'International Tables Vol C Tables 4.2.6.8 and 6.1.1.4'
F F 0.0171 0.0103 'International Tables Vol C Tables 4.2.6.8 and 6.1.1.4'
P P 0.1023 0.0942 'International Tables Vol C Tables 4.2.6.8 and 6.1.1.4'
I I -0.4742 1.8119 'International Tables Vol C Tables 4.2.6.8 and 6.1.1.4'
Ir Ir -1.4442 7.9887 'International Tables Vol C Tables 4.2.6.8 and 6.1.1.4'

loop_
_geom_angle_atom_site_label_1
_geom_angle_atom_site_label_2
_geom_angle_atom_site_label_3
_geom_angle
_geom_angle_site_symmetry_1
_geom_angle_site_symmetry_3
_geom_angle_publ_flag
C11 Ir1 C1 111.5(3) . . ?
C11 Ir1 C3 113.4(3) . . ?
C1 Ir1 C3 61.8(3) . . ?
C11 Ir1 C5 149.2(3) . . ?
C1 Ir1 C5 37.9(3) . . ?
C3 Ir1 C5 61.0(3) . . ?
C11 Ir1 C2 95.6(3) . . ?
C1 Ir1 C2 37.6(3) . . ?
C3 Ir1 C2 35.8(3) . . ?
C5 Ir1 C2 61.6(3) . . ?
C11 Ir1 C4 151.0(3) . . ?
C1 Ir1 C4 62.6(3) . . ?
C3 Ir1 C4 37.7(3) . . ?
C5 Ir1 C4 35.9(3) . . ?
C2 Ir1 C4 61.8(3) . . ?
C11 Ir1 P1 92.7(2) . . ?
C1 Ir1 P1 108.4(2) . . ?
C3 Ir1 P1 153.9(2) . . ?
C5 Ir1 P1 96.0(2) . . ?
C2 Ir1 P1 145.2(2) . . ?
C4 Ir1 P1 116.3(2) . . ?
C11 Ir1 I1 88.0(2) . . ?
C1 Ir1 I1 152.4(2) . . ?
C3 Ir1 I1 93.0(2) . . ?
C5 Ir1 I1 121.5(2) . . ?
C2 Ir1 I1 124.7(2) . . ?
C4 Ir1 I1 90.8(2) . . ?
P1 Ir1 I1 89.20(7) . . ?
C14 P1 C15 102.8(6) . . ?
C14 P1 C16 103.5(6) . . ?
C15 P1 C16 102.0(6) . . ?
C14 P1 Ir1 116.3(4) . . ?
C15 P1 Ir1 110.8(4) . . ?
C16 P1 Ir1 119.4(4) . . ?
C5 C1 C2 106.7(7) . . ?
C5 C1 C6 125.5(8) . . ?
C2 C1 C6 125.6(9) . . ?
C5 C1 Ir1 73.4(4) . . ?
C2 C1 Ir1 73.5(4) . . ?
C6 C1 Ir1 131.6(6) . . ?
C3 C2 C1 108.0(7) . . ?
C3 C2 C7 127.4(8) . . ?
C1 C2 C7 124.1(9) . . ?
C3 C2 Ir1 71.5(5) . . ?
C1 C2 Ir1 68.9(4) . . ?
C7 C2 Ir1 131.3(6) . . ?
C2 C3 C4 109.7(7) . . ?
C2 C3 C8 126.1(8) . . ?
C4 C3 C8 123.6(8) . . ?
C2 C3 Ir1 72.6(5) . . ?
C4 C3 Ir1 72.3(4) . . ?
C8 C3 Ir1 128.5(6) . . ?
C5 C4 C3 105.9(7) . . ?
C5 C4 C9 127.8(9) . . ?
C3 C4 C9 126.1(9) . . ?
C5 C4 Ir1 71.4(5) . . ?
C3 C4 Ir1 69.9(4) . . ?
C9 C4 Ir1 126.9(7) . . ?
C4 C5 C1 109.4(7) . . ?
C4 C5 C10 125.9(9) . . ?
C1 C5 C10 124.3(9) . . ?
C4 C5 Ir1 72.7(5) . . ?
C1 C5 Ir1 68.7(4) . . ?
C10 C5 Ir1 130.7(7) . . ?
F2 C11 F1 102.2(6) . . ?
F2 C11 C12 103.4(7) . . ?
F1 C11 C12 104.1(7) . . ?
F2 C11 Ir1 116.8(6) . . ?
F1 C11 Ir1 108.1(5) . . ?
C12 C11 Ir1 120.2(5) . . ?
F4 C12 F3 106.8(9) . . ?
F4 C12 C11 109.9(8) . . ?
F3 C12 C11 110.7(8) . . ?
F4 C12 C13 106.1(9) . . ?
F3 C12 C13 106.5(9) . . ?
C11 C12 C13 116.3(9) . . ?
F7 C13 F5 113.9(17) . . ?
F7 C13 F6 109.2(13) . . ?
F5 C13 F6 105.4(12) . . ?
F7 C13 C12 112.0(11) . . ?
F5 C13 C12 109.4(11) . . ?
F6 C13 C12 106.6(12) . . ?

loop_
_geom_bond_atom_site_label_1
_geom_bond_atom_site_label_2
_geom_bond_distance
_geom_bond_site_symmetry_2
_geom_bond_publ_flag
Ir1 C11 2.098(8) . ?
Ir1 C1 2.212(7) . ?
Ir1 C3 2.259(8) . ?
Ir1 C5 2.275(8) . ?
Ir1 C2 2.274(8) . ?
Ir1 C4 2.292(8) . ?
Ir1 P1 2.307(2) . ?
Ir1 I1 2.7206(6) . ?
P1 C14 1.816(11) . ?
P1 C15 1.832(11) . ?
P1 C16 1.831(12) . ?
F1 C11 1.411(9) . ?
F2 C11 1.395(9) . ?
F3 C12 1.345(11) . ?
F4 C12 1.330(11) . ?
F5 C13 1.292(16) . ?
F6 C13 1.354(17) . ?
F7 C13 1.245(18) . ?
C1 C5 1.458(12) . ?
C1 C2 1.446(11) . ?
C1 C6 1.513(12) . ?
C2 C3 1.395(12) . ?
C2 C7 1.503(12) . ?
C3 C4 1.472(11) . ?
C3 C8 1.505(11) . ?
C4 C5 1.409(12) . ?
C4 C9 1.461(13) . ?
C5 C10 1.532(12) . ?
C11 C12 1.535(13) . ?
C12 C13 1.587(15) . ?
